data_4119996
loop_
_publ_author_name
'Cyprien Lemouchi'
'Konstantinos Iliopoulos'
'Leokadiya Zorina'
'Sergey Simonov'
'Pawel Wzietek'
'Thomas Cauchy'
'Antonio Rodr\'iguez-Fortea'
'Enric Canadell'
'Ji\<r\'i Kaleta'
'Josef Michl'
'Denis Gindre'
'Michael Chrysos'
'Patrick Batail'

_publ_contact_author_address
;
Laboratoire MOLTECH-Anjou, CNRS, Universit\'e d'Angers,
UMR 6200, 49045 Angers, France
;
_publ_contact_author_email patrick.batail@univ-angers.fr
_publ_contact_author_name 'Dr. Patrick Batail'
_publ_section_title
;
 Crystalline Arrays of Pairs of Molecular Rotors: Correlated Motion,
 Rotational Barriers, and Space-Inversion Symmetry Breaking Due to
 Conformational Mutations
;
_journal_name_full 'Journal of the American Chemical Society'
_journal_page_first 9366
_journal_page_last 9376
_journal_paper_doi 10.1021/ja4044517
_journal_volume 135
_journal_year 2013
_chemical_compound_source 'synthesis as described'
_chemical_formula_moiety 'C34 H32 N2'
_chemical_formula_sum 'C34 H32 N2'
_chemical_formula_weight 468.62
_chemical_name_systematic
;
 ?
;
_space_group_IT_number 15
_symmetry_cell_setting monoclinic
_symmetry_space_group_name_Hall '-C 2yc'
_symmetry_space_group_name_H-M 'C 1 2/c 1'
_atom_sites_solution_hydrogens geom
_atom_sites_solution_primary direct
_atom_sites_solution_secondary difmap
_audit_creation_method SHELXL-97
_cell_angle_alpha 90.00
_cell_angle_beta 96.300(5)
_cell_angle_gamma 90.00
_cell_formula_units_Z 4
_cell_length_a 31.3333(16)
_cell_length_b 8.3151(5)
_cell_length_c 10.2204(9)
_cell_measurement_temperature 200(1)
_cell_volume 2646.7(3)
_computing_cell_refinement 'Dirax/lsq (Duisenberg & Schreurs, 1989-2000)'
_computing_data_collection 'Collect (Nonius BV, 1997-2000)'
_computing_data_reduction 'EvalCCD (Duisenberg & Schreurs 1990-2000)'
_computing_molecular_graphics 'DIAMOND 3.1 (Crystal Impact GbR 2005)'
_computing_publication_material 'WinGX publication routines (Farrugia, 1999)'
_computing_structure_refinement 'SHELXL-97 (Sheldrick, 1997)'
_computing_structure_solution 'SHELXS-97 (Sheldrick, 1997)'
_diffrn_ambient_temperature 200(1)
_diffrn_detector_area_resol_mean 9
_diffrn_measured_fraction_theta_full 0.986
_diffrn_measured_fraction_theta_max 0.986
_diffrn_measurement_device '\k-geometry diffractometer'
_diffrn_measurement_device_type 'Bruker Nonius KappaCCD'
_diffrn_measurement_method 'combined \f and \w-scans'
_diffrn_radiation_monochromator graphite
_diffrn_radiation_source 'fine-focus sealed tube'
_diffrn_radiation_type MoK\a
_diffrn_radiation_wavelength 0.71073
_diffrn_reflns_av_R_equivalents 0.0553
_diffrn_reflns_av_sigmaI/netI 0.0425
_diffrn_reflns_limit_h_max 41
_diffrn_reflns_limit_h_min -41
_diffrn_reflns_limit_k_max 10
_diffrn_reflns_limit_k_min -10
_diffrn_reflns_limit_l_max 13
_diffrn_reflns_limit_l_min -13
_diffrn_reflns_number 20793
_diffrn_reflns_theta_full 28.01
_diffrn_reflns_theta_max 28.01
_diffrn_reflns_theta_min 3.14
_exptl_absorpt_coefficient_mu 0.068
_exptl_absorpt_correction_T_max 0.980
_exptl_absorpt_correction_T_min 0.963
_exptl_absorpt_correction_type multi-scan
_exptl_absorpt_process_details sadabs
_exptl_crystal_colour white
_exptl_crystal_density_diffrn 1.176
_exptl_crystal_description plate
_exptl_crystal_F_000 1000
_exptl_crystal_size_max 0.45
_exptl_crystal_size_mid 0.35
_exptl_crystal_size_min 0.04
_refine_diff_density_max 0.344
_refine_diff_density_min -0.220
_refine_diff_density_rms 0.054
_refine_ls_extinction_method none
_refine_ls_goodness_of_fit_ref 1.018
_refine_ls_hydrogen_treatment constr
_refine_ls_matrix_type full
_refine_ls_number_parameters 164
_refine_ls_number_reflns 3152
_refine_ls_number_restraints 0
_refine_ls_restrained_S_all 1.018
_refine_ls_R_factor_all 0.1270
_refine_ls_R_factor_gt 0.0697
_refine_ls_shift/su_max 0.000
_refine_ls_shift/su_mean 0.000
_refine_ls_structure_factor_coef Fsqd
_refine_ls_weighting_details 'calc w=1/[\s^2^(Fo^2^)+(0.0805P)^2^+4.2370P] where P=(Fo^2^+2Fc^2^)/3'
_refine_ls_weighting_scheme calc
_refine_ls_wR_factor_gt 0.1657
_refine_ls_wR_factor_ref 0.2001
_reflns_number_gt 1844
_reflns_number_total 3152
_reflns_threshold_expression >2\s(I)
_cod_data_source_file ja4044517_si_003.cif
_cod_data_source_block doubleBCO,200K
_cod_original_sg_symbol_H-M 'C 2/c'
_cod_database_code 4119996

loop_
_symmetry_equiv_pos_as_xyz
'x, y, z'
'-x, y, -z+1/2'
'x+1/2, y+1/2, z'
'-x+1/2, y+1/2, -z+1/2'
'-x, -y, -z'
'x, -y, z-1/2'
'-x+1/2, -y+1/2, -z'
'x+1/2, -y+1/2, z-1/2'

loop_
_atom_site_label
_atom_site_type_symbol
_atom_site_fract_x
_atom_site_fract_y
_atom_site_fract_z
_atom_site_U_iso_or_equiv
_atom_site_adp_type
_atom_site_occupancy
_atom_site_symmetry_multiplicity
_atom_site_calc_flag
_atom_site_refinement_flags
N1 N 0.25513(7) 0.3571(3) -0.3401(2) 0.0475(6) Uani 1 1 d .
C1 C 0.29308(9) 0.2891(4) -0.3456(2) 0.0491(7) Uani 1 1 d .
H1 H 0.3001 0.2562 -0.4275 0.059 Uiso 1 1 calc R
C2 C 0.32303(8) 0.2637(3) -0.2374(2) 0.0395(6) Uani 1 1 d .
H2 H 0.3493 0.2160 -0.2473 0.047 Uiso 1 1 calc R
C3 C 0.27357(8) 0.3832(3) -0.1069(2) 0.0418(6) Uani 1 1 d .
H3 H 0.2656 0.4185 -0.0267 0.050 Uiso 1 1 calc R
C4 C 0.24626(9) 0.4019(4) -0.2217(3) 0.0500(7) Uani 1 1 d .
H4 H 0.2197 0.4493 -0.2153 0.060 Uiso 1 1 calc R
C5 C 0.31306(7) 0.3108(3) -0.1138(2) 0.0298(5) Uani 1 1 d .
C6 C 0.34249(8) 0.2884(3) 0.0031(2) 0.0364(6) Uani 1 1 d .
C7 C 0.36509(7) 0.2740(3) 0.1044(2) 0.0344(6) Uani 1 1 d .
C8 C 0.39197(7) 0.2632(3) 0.23141(19) 0.0277(5) Uani 1 1 d .
C9 C 0.43904(6) 0.2488(3) 0.45836(19) 0.0258(5) Uani 1 1 d .
C10 C 0.46554(7) 0.2425(3) 0.5858(2) 0.0284(5) Uani 1 1 d .
C11 C 0.48741(7) 0.2404(3) 0.6902(2) 0.0284(5) Uani 1 1 d .
C1A C 0.36365(7) 0.2491(4) 0.3451(2) 0.0441(7) Uani 1 1 d .
H1A1 H 0.3474 0.1496 0.3363 0.053 Uiso 1 1 calc R
H1A2 H 0.3434 0.3377 0.3406 0.053 Uiso 1 1 calc R
C2A C 0.39122(7) 0.2518(3) 0.4784(2) 0.0404(6) Uani 1 1 d .
H2A1 H 0.3849 0.3481 0.5264 0.048 Uiso 1 1 calc R
H2A2 H 0.3844 0.1592 0.5300 0.048 Uiso 1 1 calc R
C3A C 0.42156(9) 0.1174(4) 0.2378(3) 0.0533(8) Uani 1 1 d .
H3A1 H 0.4412 0.1273 0.1711 0.064 Uiso 1 1 calc R
H3A2 H 0.4046 0.0209 0.2193 0.064 Uiso 1 1 calc R
C4A C 0.44743(9) 0.1024(3) 0.3741(2) 0.0505(8) Uani 1 1 d .
H4A1 H 0.4391 0.0051 0.4171 0.061 Uiso 1 1 calc R
H4A2 H 0.4778 0.0953 0.3643 0.061 Uiso 1 1 calc R
C5A C 0.41943(9) 0.4158(3) 0.2554(3) 0.0507(8) Uani 1 1 d .
H5A1 H 0.4008 0.5086 0.2591 0.061 Uiso 1 1 calc R
H5A2 H 0.4366 0.4312 0.1830 0.061 Uiso 1 1 calc R
C6A C 0.44901(9) 0.4024(3) 0.3848(2) 0.0464(7) Uani 1 1 d .
H6A1 H 0.4787 0.4006 0.3662 0.056 Uiso 1 1 calc R
H6A2 H 0.4450 0.4953 0.4395 0.056 Uiso 1 1 calc R

loop_
_atom_site_aniso_label
_atom_site_aniso_U_11
_atom_site_aniso_U_22
_atom_site_aniso_U_33
_atom_site_aniso_U_23
_atom_site_aniso_U_13
_atom_site_aniso_U_12
N1 0.0466(13) 0.0635(15) 0.0275(11) 0.0024(10) -0.0180(9) 0.0027(11)
C1 0.0535(17) 0.0710(19) 0.0206(11) -0.0012(12) -0.0053(11) -0.0012(14)
C2 0.0352(12) 0.0564(16) 0.0253(11) -0.0009(11) -0.0038(9) 0.0028(12)
C3 0.0368(13) 0.0591(17) 0.0278(12) -0.0078(11) -0.0047(10) -0.0021(12)
C4 0.0395(14) 0.0636(19) 0.0428(15) -0.0082(13) -0.0142(12) 0.0096(13)
C5 0.0318(12) 0.0350(12) 0.0201(10) 0.0026(9) -0.0086(8) -0.0073(10)
C6 0.0363(12) 0.0454(15) 0.0255(11) 0.0024(10) -0.0060(9) -0.0050(11)
C7 0.0337(12) 0.0452(14) 0.0222(11) 0.0005(10) -0.0058(9) -0.0032(10)
C8 0.0259(10) 0.0376(12) 0.0172(9) -0.0003(9) -0.0090(8) 0.0004(9)
C9 0.0252(10) 0.0314(11) 0.0183(9) -0.0010(9) -0.0094(8) 0.0012(9)
C10 0.0292(11) 0.0311(12) 0.0233(10) -0.0005(9) -0.0049(9) 0.0025(9)
C11 0.0308(11) 0.0294(11) 0.0225(10) 0.0003(9) -0.0074(9) 0.0003(10)
C1A 0.0283(12) 0.0749(19) 0.0269(12) 0.0017(12) -0.0070(9) -0.0004(13)
C2A 0.0324(12) 0.0643(17) 0.0233(11) 0.0014(11) -0.0025(9) -0.0002(12)
C3A 0.0575(17) 0.0640(19) 0.0333(13) -0.0184(13) -0.0175(12) 0.0231(14)
C4A 0.0573(17) 0.0540(17) 0.0351(13) -0.0129(12) -0.0184(12) 0.0242(13)
C5A 0.0556(17) 0.0559(17) 0.0350(13) 0.0154(12) -0.0195(12) -0.0203(14)
C6A 0.0524(16) 0.0503(16) 0.0322(13) 0.0104(11) -0.0145(11) -0.0187(13)

loop_
_atom_type_symbol
_atom_type_description
_atom_type_scat_dispersion_real
_atom_type_scat_dispersion_imag
_atom_type_scat_source
C C 0.0033 0.0016 'International Tables Vol C Tables 4.2.6.8 and 6.1.1.4'
H H 0.0000 0.0000 'International Tables Vol C Tables 4.2.6.8 and 6.1.1.4'
N N 0.0061 0.0033 'International Tables Vol C Tables 4.2.6.8 and 6.1.1.4'

loop_
_geom_angle_atom_site_label_1
_geom_angle_atom_site_label_2
_geom_angle_atom_site_label_3
_geom_angle
_geom_angle_site_symmetry_3
C1 N1 C4 116.0(2) .
N1 C1 C2 124.4(2) .
N1 C1 H1 117.8 .
C2 C1 H1 117.8 .
C5 C2 C1 118.8(2) .
C5 C2 H2 120.6 .
C1 C2 H2 120.6 .
C5 C3 C4 118.6(2) .
C5 C3 H3 120.7 .
C4 C3 H3 120.7 .
N1 C4 C3 124.9(3) .
N1 C4 H4 117.6 .
C3 C4 H4 117.6 .
C3 C5 C2 117.4(2) .
C3 C5 C6 120.5(2) .
C2 C5 C6 122.1(2) .
C7 C6 C5 176.0(3) .
C6 C7 C8 177.3(3) .
C7 C8 C3A 111.94(19) .
C7 C8 C5A 110.28(19) .
C3A C8 C5A 108.8(2) .
C7 C8 C1A 110.40(18) .
C3A C8 C1A 107.8(2) .
C5A C8 C1A 107.5(2) .
C10 C9 C4A 110.83(18) .
C10 C9 C6A 109.88(18) .
C4A C9 C6A 109.3(2) .
C10 C9 C2A 110.35(17) .
C4A C9 C2A 108.6(2) .
C6A C9 C2A 107.87(19) .
C11 C10 C9 178.7(2) .
C10 C11 C11 179.16(19) 2_656
C8 C1A C2A 110.74(18) .
C8 C1A H1A1 109.5 .
C2A C1A H1A1 109.5 .
C8 C1A H1A2 109.5 .
C2A C1A H1A2 109.5 .
H1A1 C1A H1A2 108.1 .
C9 C2A C1A 110.17(18) .
C9 C2A H2A1 109.6 .
C1A C2A H2A1 109.6 .
C9 C2A H2A2 109.6 .
C1A C2A H2A2 109.6 .
H2A1 C2A H2A2 108.1 .
C8 C3A C4A 111.2(2) .
C8 C3A H3A1 109.4 .
C4A C3A H3A1 109.4 .
C8 C3A H3A2 109.4 .
C4A C3A H3A2 109.4 .
H3A1 C3A H3A2 108.0 .
C9 C4A C3A 109.8(2) .
C9 C4A H4A1 109.7 .
C3A C4A H4A1 109.7 .
C9 C4A H4A2 109.7 .
C3A C4A H4A2 109.7 .
H4A1 C4A H4A2 108.2 .
C8 C5A C6A 110.6(2) .
C8 C5A H5A1 109.5 .
C6A C5A H5A1 109.5 .
C8 C5A H5A2 109.5 .
C6A C5A H5A2 109.5 .
H5A1 C5A H5A2 108.1 .
C9 C6A C5A 110.33(19) .
C9 C6A H6A1 109.6 .
C5A C6A H6A1 109.6 .
C9 C6A H6A2 109.6 .
C5A C6A H6A2 109.6 .
H6A1 C6A H6A2 108.1 .

loop_
_geom_bond_atom_site_label_1
_geom_bond_atom_site_label_2
_geom_bond_distance
_geom_bond_site_symmetry_2
N1 C1 1.323(4) .
N1 C4 1.324(3) .
C1 C2 1.386(3) .
C1 H1 0.9300 .
C2 C5 1.391(3) .
C2 H2 0.9300 .
C3 C5 1.385(3) .
C3 C4 1.384(3) .
C3 H3 0.9300 .
C4 H4 0.9300 .
C5 C6 1.439(3) .
C6 C7 1.194(3) .
C7 C8 1.470(3) .
C8 C3A 1.523(3) .
C8 C5A 1.538(3) .
C8 C1A 1.542(3) .
C9 C10 1.467(3) .
C9 C4A 1.531(3) .
C9 C6A 1.532(3) .
C9 C2A 1.535(3) .
C10 C11 1.204(3) .
C11 C11 1.380(4) 2_656
C1A C2A 1.531(3) .
C1A H1A1 0.9700 .
C1A H1A2 0.9700 .
C2A H2A1 0.9700 .
C2A H2A2 0.9700 .
C3A C4A 1.538(3) .
C3A H3A1 0.9700 .
C3A H3A2 0.9700 .
C4A H4A1 0.9700 .
C4A H4A2 0.9700 .
C5A C6A 1.533(3) .
C5A H5A1 0.9700 .
C5A H5A2 0.9700 .
C6A H6A1 0.9700 .
C6A H6A2 0.9700 .

loop_
_geom_hbond_atom_site_label_D
_geom_hbond_atom_site_label_H
_geom_hbond_atom_site_label_A
_geom_hbond_distance_DH
_geom_hbond_distance_HA
_geom_hbond_distance_DA
_geom_hbond_angle_DHA
_geom_hbond_site_symmetry_A
C1 H1 N1 0.93 2.94 3.607(3) 130.2 7_554
C3 H3 N1 0.93 2.71 3.574(3) 154.3 6_566
